data_9007610
loop_
_publ_author_name
'Narita, H.'
'Koto, K.'
'Morimoto, N.'
'Yoshii, M.'

_publ_section_title
;
 The crystal structure of nambulite (Li,Na)Mn4Si5O14(OH)
;
_journal_name_full 'Acta Crystallographica, Section B'
_journal_page_first 2422
_journal_page_last 2426
_journal_paper_doi 10.1107/S056774087500773X
_journal_volume 31
_journal_year 1975
_chemical_formula_sum 'Li0.55 Mn4 Na0.45 O15 Si5'
_chemical_name_mineral Nambulite
_space_group_IT_number 2
_symmetry_space_group_name_Hall '-P 1'
_symmetry_space_group_name_H-M 'P -1'
_cell_angle_alpha 92.767
_cell_angle_beta 95.083
_cell_angle_gamma 106.867
_cell_length_a 7.621
_cell_length_b 11.761
_cell_length_c 6.731
_cell_formula_units_Z 2
_cell_volume 573.345
_database_code_amcsd 0009545
_exptl_crystal_density_diffrn 3.559
_cod_original_formula_sum '(Li.55 Na.45) Mn4 Si5 O15'
_cod_database_code 9007610

loop_
_space_group_symop_operation_xyz
x,y,z
-x,-y,-z

loop_
_atom_site_label
_atom_site_fract_x
_atom_site_fract_y
_atom_site_fract_z
_atom_site_occupancy
_atom_site_U_iso_or_equiv
LiM5 0.67510 0.14320 0.36810 0.55000 0.01469
NaM5 0.67510 0.14320 0.36810 0.45000 0.01469
MnM1 0.59120 0.65140 0.06310 1.00000 0.00329
MnM2 0.81030 0.94170 0.12580 1.00000 0.00355
MnM3 0.04070 0.23540 0.17590 1.00000 0.00621
MnM4 0.24330 0.51430 0.26450 1.00000 0.00963
Si1 0.27200 0.05990 0.35920 1.00000 0.01153
Si2 0.46980 0.32910 0.42750 1.00000 0.01165
Si3 0.81520 0.45390 0.22020 1.00000 0.01102
Si4 0.00080 0.72440 0.30340 1.00000 0.01039
Si5 0.34540 0.85450 0.12030 1.00000 0.01191
O1 0.18800 0.00740 0.55950 1.00000 0.01735
O2 0.11940 0.06990 0.18450 1.00000 0.01203
O3 0.42540 0.18470 0.42570 1.00000 0.01963
O4 0.32760 0.35210 0.25170 1.00000 0.01418
O5 0.53790 0.61230 0.35420 1.00000 0.01507
O6 0.68780 0.37570 0.38060 1.00000 0.01393
O7 0.97670 0.39730 0.17360 1.00000 0.01722
O8 0.68120 0.46950 0.03410 1.00000 0.01305
O9 0.92460 0.58320 0.33990 1.00000 0.01482
O10 0.87580 0.76580 0.13250 1.00000 0.01355
O11 -0.01380 0.20420 0.48300 1.00000 0.01621
O12 0.21090 0.74510 0.23570 1.00000 0.01722
O13 0.53130 0.82340 0.07760 1.00000 0.01406
O14 0.76750 0.11960 0.07480 1.00000 0.01456
O15 0.39350 0.97290 0.28110 1.00000 0.01355

loop_
_cod_related_entry_id
_cod_related_entry_database
_cod_related_entry_code
1 AMCSD 0009545
